data_1560712
loop_
_publ_author_name
'Mesbah, Adel'
'Prakash, Jai'
'Beard, Jessica C.'
'Malliakas, Christos D.'
'Leb\`egue, S\'ebastien'
'Ibers, James A.'

_publ_section_title
;
 Syntheses, modulated crystal structures of Ba6&#x2212;2xU2+xAg4Se12
 (x&#x202F;=&#x202F;0 and 0.5), and crystal structure and spectroscopy of
 Sr4Th2.78Cu4S12
;
_journal_name_full 'Journal of Solid State Chemistry'
_journal_page_first 30
_journal_page_last 35
_journal_paper_doi 10.1016/j.jssc.2018.08.025
_journal_volume 268
_journal_year 2018
_chemical_formula_sum 'Ag4 Ba6 Se12 U2'
_chemical_formula_weight 2679.1
_space_group_IT_number 5
_space_group_name_Hall 'C 2y'
_space_group_name_H-M_alt 'C 1 2 1'
_space_group_ssg_name C2(\a0\g)0
_symmetry_cell_setting monoclinic
_cell_angle_alpha 90
_cell_angle_beta 90
_cell_angle_gamma 90
_cell_formula_units_Z 1
_cell_length_a 4.4084(2)
_cell_length_b 13.9459(7)
_cell_length_c 10.5601(6)
_cell_measurement_reflns_used 25188
_cell_measurement_temperature 100
_cell_measurement_theta_max 35.19
_cell_measurement_theta_min 2.92
_cell_modulation_dimension 1
_cell_volume 649.23(6)
_computing_cell_refinement 'STOE X-AREA'
_computing_data_collection 'STOE X-AREA'
_computing_data_reduction 'STOE X-RED'
_diffrn_ambient_temperature 100
_diffrn_detector 'image plate (34 cm diameter)'
_diffrn_detector_area_resol_mean 6.67
_diffrn_detector_type STOE
_diffrn_measured_fraction_theta_full 0.99
_diffrn_measured_fraction_theta_max 0.99
_diffrn_measurement_device '2-circle goniometer'
_diffrn_measurement_device_type 'STOE IPDS 2'
_diffrn_measurement_method 'rotation method'
_diffrn_radiation_collimation '0.5 mm diameter, monocapillary'
_diffrn_radiation_monochromator 'plane graphite'
_diffrn_radiation_polarisn_norm 0
_diffrn_radiation_type 'Mo K\a'
_diffrn_radiation_wavelength 0.71073
_diffrn_reflns_av_R_equivalents 0.0743
_diffrn_reflns_av_unetI/netI 0.0803
_diffrn_reflns_limit_h_max 6
_diffrn_reflns_limit_h_min -7
_diffrn_reflns_limit_index_m_1_max 2
_diffrn_reflns_limit_index_m_1_min -2
_diffrn_reflns_limit_k_max 22
_diffrn_reflns_limit_k_min -22
_diffrn_reflns_limit_l_max 16
_diffrn_reflns_limit_l_min -16
_diffrn_reflns_number 29182
_diffrn_reflns_theta_full 34.73
_diffrn_reflns_theta_max 34.73
_diffrn_reflns_theta_min 3.2
_diffrn_source 'sealed X-ray tube, 12 x 0.4 mm long-fine focus'
_diffrn_source_current 40
_diffrn_source_power 2.00
_diffrn_source_voltage 50
_exptl_absorpt_coefficient_mu 41.104
_exptl_absorpt_correction_T_max 0.7018
_exptl_absorpt_correction_T_min 0.0974
_exptl_absorpt_correction_type integration
_exptl_absorpt_process_details X-Area/X-Shape
_exptl_crystal_colour red
_exptl_crystal_density_diffrn 6.8524
_exptl_crystal_description cube
_exptl_crystal_F_000 1116
_exptl_crystal_size_max 0.091
_exptl_crystal_size_mid 0.057
_exptl_crystal_size_min 0.009
_refine_diff_density_max 9.52
_refine_diff_density_min -8.59
_refine_ls_abs_structure_details '  3405 of Friedel pairs used in the refinement'
_refine_ls_abs_structure_Flack 0.25
_refine_ls_extinction_coef 180(20)
_refine_ls_extinction_method 'B-C type 1 Gaussian isotropic (Becker & Coppens, 1974)'
_refine_ls_goodness_of_fit_gt 2.07
_refine_ls_goodness_of_fit_ref 1.82
_refine_ls_number_constraints 30
_refine_ls_number_parameters 257
_refine_ls_number_reflns 7113
_refine_ls_number_restraints 0
_refine_ls_R_factor_all 0.1111
_refine_ls_R_factor_gt 0.0662
_refine_ls_shift/su_max 0.0468
_refine_ls_shift/su_mean 0.0112
_refine_ls_structure_factor_coef Fsqd
_refine_ls_weighting_details w=1/(\s^2^(I)+0.0004I^2^)
_refine_ls_weighting_scheme sigma
_refine_ls_wR_factor_gt 0.0990
_refine_ls_wR_factor_ref 0.1093
_reflns_number_gt 4611
_reflns_number_total 7113
_reflns_threshold_expression I>2\s(I)
_cod_data_source_file Ba6U2Ag4Se12_Final.cif
_cod_data_source_block Ba6U2Ag4Se12
_cod_original_formula_sum 'Ba6 U2 Ag4 Se12 '
_cod_database_code 1560712

loop_
_space_group_symop_id
_space_group_symop_operation_xyz
1 x,y,z
2 -x,y,-z
3 x+0.5,y+0.5,z
4 -x+0.5,y+0.5,-z

loop_
_space_group_symop_ssg_id
_space_group_symop_ssg_operation_algebraic
1 x1,x2,x3,x4
2 -x1,x2,-x3,-x4
3 x1+1/2,x2+1/2,x3,x4
4 -x1+1/2,x2+1/2,-x3,-x4

loop_
_atom_site_label
_atom_site_type_symbol
_atom_site_fract_x
_atom_site_fract_y
_atom_site_fract_z
_atom_site_adp_type
_atom_site_U_iso_or_equiv
_atom_site_site_symmetry_multiplicity
_atom_site_occupancy
_atom_site_calc_flag
_atom_site_refinement_flags
_atom_site_disorder_assembly
_atom_site_disorder_group
U1 U -0.0091(13) 0.0036(9) 0.2481(12) Uani 0.0197(3) 4 0.5 d . . .
Ba1 Ba 0.093(3) 0.0030(16) 0.253(2) Uani 0.0197(3) 4 0.5 d . . .
Ba2 Ba 0.5 0.2527(7) 0.5 Uani 0.0197(3) 2 1 d . . .
Ba3 Ba 0 0.2549(7) 0 Uani 0.0197(3) 2 1 d . . .
Ag1 Ag 0.5 0.0319(7) 0 Uani 0.0175(2) 2 1 d . . .
Ag2 Ag 0 0.4746(7) 0.5 Uani 0.0175(2) 2 1 d . . .
Se1 Se 0.5018(12) 0.1456(7) 0.1969(4) Uani 0.0186(4) 4 1 d . . .
Se2 Se 0.4863(9) 0.8620(7) 0.3044(4) Uani 0.0186(4) 4 1 d . . .
Se3 Se 0 0.0800(7) 0.5 Uani 0.0197(4) 2 1 d . . .
Se4 Se 0 0.9262(7) 0 Uani 0.0197(4) 2 1 d . . .

loop_
_atom_site_aniso_label
_atom_site_aniso_type_symbol
_atom_site_aniso_U_11
_atom_site_aniso_U_22
_atom_site_aniso_U_33
_atom_site_aniso_U_12
_atom_site_aniso_U_13
_atom_site_aniso_U_23
U1 U 0.0082(3) 0.0139(4) 0.0372(7) -0.0006(6) 0.0080(9) -0.00015(19)
Ba1 Ba 0.0082(3) 0.0139(4) 0.0372(7) -0.0006(6) 0.0080(9) -0.00015(19)
Ba2 Ba 0.0082(3) 0.0139(4) 0.0372(7) -0.0006(6) 0.0080(9) -0.00015(19)
Ba3 Ba 0.0082(3) 0.0139(4) 0.0372(7) -0.0006(6) 0.0080(9) -0.00015(19)
Ag1 Ag 0.0148(3) 0.0119(3) 0.0259(5) 0 -0.0084(13) 0
Ag2 Ag 0.0148(3) 0.0119(3) 0.0259(5) 0 -0.0084(13) 0
Se1 Se 0.0221(9) 0.0133(4) 0.0202(5) -0.0008(12) -0.0050(14) -0.0023(3)
Se2 Se 0.0221(9) 0.0133(4) 0.0202(5) -0.0008(12) -0.0050(14) -0.0023(3)
Se3 Se 0.0093(4) 0.0124(6) 0.0373(10) 0 -0.0048(19) 0
Se4 Se 0.0093(4) 0.0124(6) 0.0373(10) 0 -0.0048(19) 0

loop_
_atom_site_displace_Fourier_atom_site_label
_atom_site_displace_Fourier_axis
_atom_site_displace_Fourier_wave_vector_seq_id
_atom_site_displace_Fourier_param_cos
_atom_site_displace_Fourier_param_sin
U1 x 1 -0.0099(5) -0.0096(17)
U1 y 1 0.0003(4) 0.0030(9)
U1 z 1 -0.0018(5) -0.0017(14)
Ba1 x 1 -0.026(2) -0.192(4)
Ba1 y 1 -0.0012(7) 0.0015(19)
Ba1 z 1 0.0030(12) -0.006(3)
Ba2 x 1 0 -0.0043(13)
Ba2 y 1 0.0023(3) 0
Ba2 z 1 0 -0.0270(5)
Ba2 x 2 0 0.0027(9)
Ba2 y 2 -0.0045(3) 0
Ba2 z 2 0 0.0043(8)
Ba3 x 1 0 0.0057(13)
Ba3 y 1 0.0039(4) 0
Ba3 z 1 0 0.0187(5)
Ba3 x 2 0 0.0036(8)
Ba3 y 2 0.0073(3) 0
Ba3 z 2 0 0.0021(7)
Ag1 x 1 0 0.0064(15)
Ag1 y 1 -0.0004(4) 0
Ag1 z 1 0 0.0026(6)
Ag1 x 2 0 -0.0092(10)
Ag1 y 2 0.0004(3) 0
Ag1 z 2 0 -0.0006(7)
Ag2 x 1 0 -0.0015(15)
Ag2 y 1 0.0006(4) 0
Ag2 z 1 0 -0.0031(6)
Ag2 x 2 0 -0.0083(10)
Ag2 y 2 0.0000(3) 0
Ag2 z 2 0 0.0001(7)
Se1 x 1 -0.0863(9) 0.0030(18)
Se1 y 1 0.0003(4) 0.0036(4)
Se1 z 1 -0.0005(7) -0.0039(6)
Se1 x 2 0.0116(17) -0.0318(13)
Se1 y 2 0.0014(3) 0.0013(5)
Se1 z 2 0.0002(7) -0.0026(8)
Se2 x 1 -0.0608(9) -0.0086(14)
Se2 y 1 -0.0008(4) -0.0053(4)
Se2 z 1 -0.0018(7) 0.0004(6)
Se2 x 2 0.0311(14) -0.0139(14)
Se2 y 2 0.0010(3) 0.0002(5)
Se2 z 2 -0.0015(7) -0.0016(7)
Se3 x 1 0 -0.001(2)
Se3 y 1 0.0009(6) 0
Se3 z 1 0 -0.0020(8)
Se3 x 2 0 0.0057(14)
Se3 y 2 0.0096(5) 0
Se3 z 2 0 -0.0055(11)
Se4 x 1 0 -0.0039(19)
Se4 y 1 -0.0006(6) 0
Se4 z 1 0 0.0006(8)
Se4 x 2 0 0.0090(12)
Se4 y 2 -0.0004(4) 0
Se4 z 2 0 -0.0002(10)

loop_
_atom_site_Fourier_wave_vector_seq_id
_jana_atom_site_fourier_wave_vector_q1_coeff
1 1
2 2

loop_
_atom_site_occ_special_func_atom_site_label
_atom_site_occ_special_func_crenel_c
_atom_site_occ_special_func_crenel_w
U1 0.7056(12) 0.5
Ba1 -0.7056(12) 0.5

loop_
_atom_site_U_Fourier_atom_site_label
_atom_site_U_Fourier_tens_elem
_atom_site_U_Fourier_wave_vector_seq_id
_atom_site_U_Fourier_param_cos
_atom_site_U_Fourier_param_sin
U1 U11 1 0.0028(11) -0.0007(5)
U1 U22 1 -0.0049(11) 0.0107(6)
U1 U33 1 -0.004(2) 0.0167(10)
U1 U12 1 -0.0014(11) -0.0017(13)
U1 U13 1 -0.0051(13) 0.0105(17)
U1 U23 1 -0.0057(14) -0.0001(4)
Ba1 U11 1 -0.282(6) 0.534(12)
Ba1 U22 1 -0.0337(19) 0.0025(14)
Ba1 U33 1 -0.037(3) -0.0290(18)
Ba1 U12 1 0.003(5) 0.002(9)
Ba1 U13 1 -0.043(4) 0.040(8)
Ba1 U23 1 -0.003(2) 0.0000(11)
Ba2 U11 1 -0.003(2) 0
Ba2 U22 1 -0.003(2) 0
Ba2 U33 1 0.017(4) 0
Ba2 U12 1 0 0.0018(17)
Ba2 U13 1 -0.0045(16) 0
Ba2 U23 1 0 -0.0161(18)
Ba2 U11 2 -0.0031(14) 0
Ba2 U22 2 -0.0072(17) 0
Ba2 U33 2 0.017(3) 0
Ba2 U12 2 0 0.0006(12)
Ba2 U13 2 0.003(3) 0
Ba2 U23 2 0 0.000(2)
Ba3 U11 1 0.006(2) 0
Ba3 U22 1 -0.001(2) 0
Ba3 U33 1 -0.013(4) 0
Ba3 U12 1 0 -0.0054(17)
Ba3 U13 1 0.0018(15) 0
Ba3 U23 1 0 -0.018(2)
Ba3 U11 2 0.0069(14) 0
Ba3 U22 2 0.0025(18) 0
Ba3 U33 2 -0.015(3) 0
Ba3 U12 2 0 -0.0034(12)
Ba3 U13 2 0.004(2) 0
Ba3 U23 2 0 -0.009(2)
Ag1 U11 1 -0.002(3) 0
Ag1 U22 1 -0.003(2) 0
Ag1 U33 1 -0.003(4) 0
Ag1 U12 1 0 0.006(2)
Ag1 U13 1 0.0053(18) 0
Ag1 U23 1 0 -0.007(2)
Ag1 U11 2 0.0018(18) 0
Ag1 U22 2 0.0063(17) 0
Ag1 U33 2 -0.009(4) 0
Ag1 U12 2 0 -0.0015(14)
Ag1 U13 2 0.004(2) 0
Ag1 U23 2 0 0.013(2)
Ag2 U11 1 -0.009(3) 0
Ag2 U22 1 -0.003(2) 0
Ag2 U33 1 0.015(4) 0
Ag2 U12 1 0 -0.003(2)
Ag2 U13 1 -0.0029(18) 0
Ag2 U23 1 0 0.001(2)
Ag2 U11 2 -0.0037(18) 0
Ag2 U22 2 -0.0056(18) 0
Ag2 U33 2 0.002(4) 0
Ag2 U12 2 0 -0.0017(14)
Ag2 U13 2 0.008(2) 0
Ag2 U23 2 0 -0.012(2)
Se1 U11 1 -0.008(2) -0.025(2)
Se1 U22 1 -0.003(2) -0.0008(18)
Se1 U33 1 0.001(4) 0.004(3)
Se1 U12 1 -0.0004(12) 0.007(2)
Se1 U13 1 -0.0056(18) -0.010(3)
Se1 U23 1 -0.002(2) -0.0016(19)
Se1 U11 2 -0.028(2) 0.008(4)
Se1 U22 2 -0.0042(14) 0.004(3)
Se1 U33 2 0.007(3) -0.002(4)
Se1 U12 2 0.013(2) 0.0094(18)
Se1 U13 2 -0.002(3) -0.002(2)
Se1 U23 2 0.0053(18) 0.001(2)
Se2 U11 1 -0.012(2) 0.007(2)
Se2 U22 1 -0.002(2) 0.011(2)
Se2 U33 1 0.003(4) -0.010(3)
Se2 U12 1 0.0080(13) -0.007(2)
Se2 U13 1 -0.0009(19) 0.012(2)
Se2 U23 1 -0.002(2) -0.0020(19)
Se2 U11 2 -0.002(2) -0.013(3)
Se2 U22 2 -0.0137(17) 0.008(2)
Se2 U33 2 -0.003(3) 0.002(3)
Se2 U12 2 -0.011(2) -0.0035(17)
Se2 U13 2 -0.007(2) -0.009(3)
Se2 U23 2 -0.0026(19) -0.003(2)
Se3 U11 1 0.012(4) 0
Se3 U22 1 -0.010(3) 0
Se3 U33 1 -0.012(7) 0
Se3 U12 1 0 0.016(3)
Se3 U13 1 -0.004(3) 0
Se3 U23 1 0 0.006(3)
Se3 U11 2 -0.002(2) 0
Se3 U22 2 -0.008(2) 0
Se3 U33 2 0.023(4) 0
Se3 U12 2 0 -0.012(2)
Se3 U13 2 -0.004(3) 0
Se3 U23 2 0 0.000(4)
Se4 U11 1 0.002(4) 0
Se4 U22 1 -0.002(4) 0
Se4 U33 1 0.008(5) 0
Se4 U12 1 0 -0.008(3)
Se4 U13 1 -0.004(2) 0
Se4 U23 1 0 0.014(3)
Se4 U11 2 0.009(2) 0
Se4 U22 2 0.006(2) 0
Se4 U33 2 -0.028(5) 0
Se4 U12 2 0 -0.004(2)
Se4 U13 2 -0.016(3) 0
Se4 U23 2 0 -0.018(3)

loop_
_atom_type_symbol
_atom_type_scat_dispersion_real
_atom_type_scat_dispersion_imag
_atom_type_scat_source
Ag -0.8971 1.1015 'International Tables Vol C tables 4.2.6.8 and 6.1.1.1'
Ba -0.3244 2.2819 'International Tables Vol C tables 4.2.6.8 and 6.1.1.1'
Se -0.0929 2.2259 'International Tables Vol C tables 4.2.6.8 and 6.1.1.1'
U -9.6767 9.6646 'International Tables Vol C tables 4.2.6.8 and 6.1.1.1'

loop_
_cell_wave_vector_seq_id
_cell_wave_vector_x
_cell_wave_vector_y
_cell_wave_vector_z
1 0.3837(2) 0.000000 0.000000

loop_
_geom_angle_atom_site_label_1
_geom_angle_atom_site_label_2
_geom_angle_atom_site_label_3
_geom_angle_site_symmetry_1
_geom_angle_site_symmetry_2
_geom_angle_site_symmetry_3
_geom_angle_av
_geom_angle_min
_geom_angle_max
Ag1 U1 Ag1 1_4555 . . 78.9(4) 77.7(4) 79.7(4)
Ag1 U1 Ag2 1_4555 . 3_4455 101.1(3) 100.4(3) 103.1(3)
Ag1 U1 Ag2 1_4555 . 3_5455 179.1(6) 178.5(6) 179.8(4)
Ag1 U1 Se1 1_4555 . 1_4555 48.1(4) 47.1(4) 49.3(4)
Ag1 U1 Se1 1_4555 . . 102.5(6) 99.7(5) 105.5(5)
Ag1 U1 Se2 1_4555 . 1_4455 77.4(4) 75.2(3) 79.4(4)
Ag1 U1 Se2 1_4555 . 1_5455 133.3(6) 131.6(6) 134.0(7)
Ag1 U1 Se3 1_4555 . . 131.3(5) 130.4(5) 131.9(5)
Ag1 U1 Se4 1_4555 . 1_5455 48.8(4) 48.1(4) 49.2(4)
Ag1 U1 Ag2 . . 3_4455 178.8(5) 177.2(4) 179.1(5)
Ag1 U1 Ag2 . . 3_5455 101.1(3) 99.5(3) 102.5(3)
Ag1 U1 Se1 . . 1_4555 101.6(6) 98.7(6) 106.6(5)
Ag1 U1 Se1 . . . 48.0(4) 47.3(4) 48.4(4)
Ag1 U1 Se2 . . 1_4455 133.6(6) 132.6(6) 135.7(6)
Ag1 U1 Se2 . . 1_5455 77.4(4) 75.7(4) 78.2(4)
Ag1 U1 Se3 . . . 131.2(5) 128.9(5) 132.1(5)
Ag1 U1 Se4 . . 1_5455 48.1(4) 47.3(4) 48.8(4)
Ag2 U1 Ag2 3_4455 . 3_5455 78.9(4) 77.7(4) 79.6(5)
Ag2 U1 Se1 3_4455 . 1_4555 78.0(4) 75.3(4) 80.4(4)
Ag2 U1 Se1 3_4455 . . 131.6(6) 130.3(6) 133.7(6)
Ag2 U1 Se2 3_4455 . 1_4455 46.9(4) 46.1(3) 47.7(4)
Ag2 U1 Se2 3_4455 . 1_5455 103.0(6) 100.0(5) 104.7(5)
Ag2 U1 Se3 3_4455 . . 48.5(4) 47.2(4) 49.8(4)
Ag2 U1 Se4 3_4455 . 1_5455 132.3(5) 130.9(4) 133.5(5)
Ag2 U1 Se1 3_5455 . 1_4555 131.1(6) 129.7(7) 133.0(6)
Ag2 U1 Se1 3_5455 . . 76.9(4) 75.1(4) 79.7(4)
Ag2 U1 Se2 3_5455 . 1_4455 103.2(6) 101.6(6) 105.0(5)
Ag2 U1 Se2 3_5455 . 1_5455 47.4(4) 46.2(4) 48.4(4)
Ag2 U1 Se3 3_5455 . . 48.1(4) 47.1(4) 49.3(4)
Ag2 U1 Se4 3_5455 . 1_5455 131.8(5) 130.4(5) 132.1(5)
Se1 U1 Se1 1_4555 . . 87.5(6) 85.2(6) 94.4(6)
Se1 U1 Se2 1_4555 . 1_4455 91.1(5) 83.0(4) 97.5(5)
Se1 U1 Se2 1_4555 . 1_5455 176.0(6) 173.8(6) 179.6(8)
Se1 U1 Se3 1_4555 . . 85.1(6) 83.6(5) 86.6(6)
Se1 U1 Se4 1_4555 . 1_5455 94.9(6) 93.9(5) 96.3(5)
Se1 U1 Se2 . . 1_4455 176.3(7) 172.1(6) 179.3(6)
Se1 U1 Se2 . . 1_5455 90.3(5) 83.1(4) 96.1(4)
Se1 U1 Se3 . . . 84.9(6) 83.6(5) 86.2(6)
Se1 U1 Se4 . . 1_5455 94.4(6) 94.1(5) 94.7(6)
Se2 U1 Se2 1_4455 . 1_5455 91.1(6) 88.5(6) 96.3(5)
Se2 U1 Se3 1_4455 . . 93.8(6) 92.3(7) 95.4(5)
Se2 U1 Se4 1_4455 . 1_5455 86.9(6) 85.7(5) 87.8(5)
Se2 U1 Se3 1_5455 . . 94.0(6) 92.6(7) 95.2(5)
Se2 U1 Se4 1_5455 . 1_5455 86.1(6) 84.5(5) 86.5(6)
Se3 U1 Se4 . . 1_5455 178.6(6) 177.5(7) 179.5(6)
Ag1 Ba1 Ag1 1_4555 . . 78.9(8) 75.2(6) 80.2(9)
Ag1 Ba1 Ag2 1_4555 . 3_4455 103.8(5) 85.1(4) 113.4(7)
Ag1 Ba1 Ag2 1_4555 . 3_5455 172.0(9) 161.5(7) 179.6(8)
Ag1 Ba1 Se1 1_4555 . 1_4555 47.6(5) 40.9(4) 51.4(6)
Ag1 Ba1 Se1 1_4555 . . 105.6(10) 99.9(8) 108.5(10)
Ag1 Ba1 Se2 1_4555 . 1_4455 75.9(6) 64.4(4) 82.6(8)
Ag1 Ba1 Se2 1_4555 . 1_5455 132.5(11) 130.2(10) 135.2(10)
Ag1 Ba1 Se3 1_4555 . . 134.1(9) 112.3(6) 144.3(12)
Ag1 Ba1 Se4 1_4555 . 1_5455 49.0(6) 41.9(4) 52.0(8)
Ag1 Ba1 Ag2 . . 3_4455 171.2(9) 160.3(7) 179.7(9)
Ag1 Ba1 Ag2 . . 3_5455 99.0(5) 88.9(5) 123.3(6)
Ag1 Ba1 Se1 . . 1_4555 106.1(10) 98.4(8) 108.6(12)
Ag1 Ba1 Se1 . . . 45.5(5) 41.2(4) 55.2(6)
Ag1 Ba1 Se2 . . 1_4455 133.5(11) 126.5(8) 135.1(11)
Ag1 Ba1 Se2 . . 1_5455 74.0(6) 66.5(5) 91.5(8)
Ag1 Ba1 Se3 . . . 128.5(8) 118.8(8) 146.6(9)
Ag1 Ba1 Se4 . . 1_5455 47.9(6) 45.4(6) 51.3(6)
Ag2 Ba1 Ag2 3_4455 . 3_5455 78.3(8) 76.5(6) 79.2(7)
Ag2 Ba1 Se1 3_4455 . 1_4555 75.9(6) 65.8(4) 81.5(8)
Ag2 Ba1 Se1 3_4455 . . 132.1(11) 129.8(12) 134.5(9)
Ag2 Ba1 Se2 3_4455 . 1_4455 47.2(5) 39.8(3) 51.0(7)
Ag2 Ba1 Se2 3_4455 . 1_5455 103.4(9) 101.1(9) 106.3(9)
Ag2 Ba1 Se3 3_4455 . . 48.8(6) 43.7(4) 51.3(7)
Ag2 Ba1 Se4 3_4455 . 1_5455 133.3(9) 112.3(6) 142.6(11)
Ag2 Ba1 Se1 3_5455 . 1_4555 133.6(11) 127.5(9) 135.4(12)
Ag2 Ba1 Se1 3_5455 . . 72.6(5) 64.3(5) 90.4(7)
Ag2 Ba1 Se2 3_5455 . 1_4455 105.1(10) 100.1(7) 106.8(8)
Ag2 Ba1 Se2 3_5455 . 1_5455 45.3(5) 40.9(4) 54.2(6)
Ag2 Ba1 Se3 3_5455 . . 47.3(6) 43.5(6) 53.2(6)
Ag2 Ba1 Se4 3_5455 . 1_5455 128.6(8) 118.7(8) 147.7(9)
Se1 Ba1 Se1 1_4555 . . 98.6(9) 89.1(8) 103.4(10)
Se1 Ba1 Se2 1_4555 . 1_4455 83.9(6) 73.2(4) 91.7(7)
Se1 Ba1 Se2 1_4555 . 1_5455 173.9(10) 163.3(9) 179.4(12)
Se1 Ba1 Se3 1_4555 . . 87.2(9) 74.4(6) 93.5(11)
Se1 Ba1 Se4 1_4555 . 1_5455 95.6(10) 82.4(6) 101.9(13)
Se1 Ba1 Se2 . . 1_4455 171.6(10) 162.3(9) 179.3(12)
Se1 Ba1 Se2 . . 1_5455 81.2(6) 69.2(5) 107.6(7)
Se1 Ba1 Se3 . . . 84.0(8) 79.1(8) 91.7(9)
Se1 Ba1 Se4 . . 1_5455 92.6(9) 86.5(9) 103.2(10)
Se2 Ba1 Se2 1_4455 . 1_5455 96.3(9) 90.1(8) 100.9(9)
Se2 Ba1 Se3 1_4455 . . 94.9(10) 83.4(6) 100.2(12)
Se2 Ba1 Se4 1_4455 . 1_5455 86.7(9) 75.2(6) 91.6(11)
Se2 Ba1 Se3 1_5455 . . 91.7(9) 83.9(9) 104.2(10)
Se2 Ba1 Se4 1_5455 . 1_5455 84.6(8) 79.5(8) 93.6(9)
Se3 Ba1 Se4 . . 1_5455 167.0(9) 152.1(6) 177.5(11)
Se1 Ba2 Se1 . . 2_6565 129.9(5) 127.4(4) 133.6(5)
Se1 Ba2 Se2 . . 3_4455 69.2(4) 62.9(4) 79.4(4)
Se1 Ba2 Se2 . . 3_5455 68.4(4) 63.5(4) 75.9(4)
Se1 Ba2 Se2 . . 4_5465 138.9(4) 129.2(4) 151.4(4)
Se1 Ba2 Se2 . . 4_6465 137.2(4) 128.7(3) 146.5(4)
Se1 Ba2 Se3 . . . 72.0(4) 65.4(4) 79.9(4)
Se1 Ba2 Se3 . . 1_6555 71.7(4) 67.6(4) 78.7(5)
Se1 Ba2 Se2 2_6565 . 3_4455 137.1(4) 128.7(3) 146.5(4)
Se1 Ba2 Se2 2_6565 . 3_5455 138.8(4) 129.2(4) 151.4(4)
Se1 Ba2 Se2 2_6565 . 4_5465 68.3(4) 63.5(4) 75.9(4)
Se1 Ba2 Se2 2_6565 . 4_6465 69.2(4) 62.9(4) 79.4(4)
Se1 Ba2 Se3 2_6565 . . 71.7(4) 67.6(4) 78.7(5)
Se1 Ba2 Se3 2_6565 . 1_6555 71.9(4) 65.4(4) 79.9(4)
Se2 Ba2 Se2 3_4455 . 3_5455 81.3(4) 69.5(4) 95.4(4)
Se2 Ba2 Se2 3_4455 . 4_5465 75.4(4) 73.7(4) 77.4(4)
Se2 Ba2 Se2 3_4455 . 4_6465 126.4(5) 125.8(5) 127.0(4)
Se2 Ba2 Se3 3_4455 . . 83.1(4) 82.1(4) 84.2(4)
Se2 Ba2 Se3 3_4455 . 1_6555 140.7(5) 130.9(5) 149.3(5)
Se2 Ba2 Se2 3_5455 . 4_5465 125.0(5) 121.0(5) 127.7(5)
Se2 Ba2 Se2 3_5455 . 4_6465 75.4(4) 73.7(4) 77.4(4)
Se2 Ba2 Se3 3_5455 . . 140.1(5) 130.2(5) 148.6(5)
Se2 Ba2 Se3 3_5455 . 1_6555 84.3(4) 81.2(4) 87.1(4)
Se2 Ba2 Se2 4_5465 . 4_6465 81.1(4) 69.5(4) 95.4(4)
Se2 Ba2 Se3 4_5465 . . 84.2(4) 81.2(4) 87.1(4)
Se2 Ba2 Se3 4_5465 . 1_6555 139.9(5) 130.2(5) 148.6(5)
Se2 Ba2 Se3 4_6465 . . 140.5(5) 130.9(5) 149.3(5)
Se2 Ba2 Se3 4_6465 . 1_6555 83.1(4) 82.1(4) 84.2(4)
Se3 Ba2 Se3 . . 1_6555 84.8(4) 83.8(4) 85.3(4)
Se1 Ba3 Se1 1_4555 . . 80.7(4) 70.3(4) 97.5(4)
Se1 Ba3 Se1 1_4555 . 2_5555 75.9(4) 73.5(4) 79.2(4)
Se1 Ba3 Se1 1_4555 . 2_6555 125.5(5) 121.5(5) 129.0(5)
Se1 Ba3 Se2 1_4555 . 3_4455 67.6(4) 62.8(4) 73.5(4)
Se1 Ba3 Se2 1_4555 . 4_5455 139.4(4) 131.0(4) 149.4(4)
Se1 Ba3 Se4 1_4555 . 3_4455 83.7(4) 79.8(4) 87.3(4)
Se1 Ba3 Se4 1_4555 . 3_5455 139.9(5) 131.2(5) 145.9(5)
Se1 Ba3 Se1 . . 2_5555 125.8(5) 119.7(5) 130.1(4)
Se1 Ba3 Se1 . . 2_6555 75.9(4) 73.5(4) 79.2(4)
Se1 Ba3 Se2 . . 3_4455 69.3(4) 65.1(3) 77.6(4)
Se1 Ba3 Se2 . . 4_5455 137.1(4) 128.4(3) 145.0(3)
Se1 Ba3 Se4 . . 3_4455 140.1(5) 131.7(5) 147.0(5)
Se1 Ba3 Se4 . . 3_5455 83.6(4) 80.6(4) 86.2(4)
Se1 Ba3 Se1 2_5555 . 2_6555 80.7(4) 70.3(4) 97.5(4)
Se1 Ba3 Se2 2_5555 . 3_4455 137.1(4) 128.4(3) 145.0(3)
Se1 Ba3 Se2 2_5555 . 4_5455 69.3(4) 65.1(3) 77.6(4)
Se1 Ba3 Se4 2_5555 . 3_4455 83.6(4) 80.6(4) 86.2(4)
Se1 Ba3 Se4 2_5555 . 3_5455 140.1(5) 131.7(5) 147.0(5)
Se1 Ba3 Se2 2_6555 . 3_4455 139.4(4) 131.0(4) 149.4(4)
Se1 Ba3 Se2 2_6555 . 4_5455 67.6(4) 62.8(4) 73.5(4)
Se1 Ba3 Se4 2_6555 . 3_4455 139.9(5) 131.2(5) 145.9(5)
Se1 Ba3 Se4 2_6555 . 3_5455 83.7(4) 79.8(4) 87.3(4)
Se2 Ba3 Se2 3_4455 . 4_5455 130.3(5) 127.7(4) 134.3(5)
Se2 Ba3 Se4 3_4455 . 3_4455 71.3(4) 66.1(4) 76.9(4)
Se2 Ba3 Se4 3_4455 . 3_5455 72.7(4) 68.1(4) 78.9(5)
Se2 Ba3 Se4 4_5455 . 3_4455 72.7(4) 68.1(4) 78.9(5)
Se2 Ba3 Se4 4_5455 . 3_5455 71.3(4) 66.1(4) 76.9(4)
Se4 Ba3 Se4 3_4455 . 3_5455 85.4(4) 82.2(4) 89.5(4)
U1 Ag1 U1 . . 1_6555 78.0(3) 77.7(3) 78.4(4)
U1 Ag1 U1 . . 2_5555 100.7(4) 100.6(3) 100.7(4)
U1 Ag1 U1 . . 2_6555 165.9(6) 165.7(6) 166.3(5)
U1 Ag1 Ba1 . . . 8.9(5) 7.3(6) 10.5(5)
U1 Ag1 Ba1 . . 1_6555 75.4(6) 73.3(6) 79.3(6)
U1 Ag1 Ba1 . . 2_5555 100.7(6) 93.0(6) 104.8(6)
U1 Ag1 Ba1 . . 2_6555 166.1(7) 165.7(7) 166.5(7)
U1 Ag1 Se1 . . . 54.5(4) 53.1(4) 58.3(4)
U1 Ag1 Se1 . . 2_6555 135.9(5) 127.1(5) 139.2(5)
U1 Ag1 Se4 . . 1_5455 53.4(5) 53.1(5) 54.0(5)
U1 Ag1 Se4 . . 1_6455 117.2(5) 116.5(5) 118.6(6)
U1 Ag1 U1 1_6555 . 2_5555 165.9(5) 165.3(6) 166.8(5)
U1 Ag1 U1 1_6555 . 2_6555 100.7(4) 100.6(3) 100.7(4)
U1 Ag1 Ba1 1_6555 . . 80.2(6) 67.6(6) 85.2(6)
U1 Ag1 Ba1 1_6555 . 2_6555 98.3(6) 92.6(6) 111.4(6)
U1 Ag1 Se1 1_6555 . . 53.7(4) 50.9(4) 57.8(4)
U1 Ag1 Se1 1_6555 . 2_6555 137.5(5) 130.2(5) 141.3(5)
U1 Ag1 Se4 1_6555 . 1_5455 117.4(5) 116.6(5) 118.2(5)
U1 Ag1 Se4 1_6555 . 1_6455 53.4(5) 52.4(5) 54.7(5)
U1 Ag1 U1 2_5555 . 2_6555 78.0(3) 77.7(3) 78.4(4)
U1 Ag1 Ba1 2_5555 . . 98.1(6) 92.6(6) 111.0(6)
U1 Ag1 Ba1 2_5555 . 2_6555 80.1(6) 67.0(6) 85.2(6)
U1 Ag1 Se1 2_5555 . . 137.5(5) 130.5(5) 141.3(5)
U1 Ag1 Se1 2_5555 . 2_6555 53.8(4) 50.9(4) 58.0(4)
U1 Ag1 Se4 2_5555 . 1_5455 53.4(5) 52.4(5) 54.7(5)
U1 Ag1 Se4 2_5555 . 1_6455 117.4(5) 116.6(5) 118.2(5)
U1 Ag1 Ba1 2_6555 . . 166.2(7) 165.7(7) 166.5(7)
U1 Ag1 Ba1 2_6555 . 1_6555 100.6(6) 92.8(6) 104.8(6)
U1 Ag1 Ba1 2_6555 . 2_5555 75.5(6) 73.3(6) 79.7(6)
U1 Ag1 Ba1 2_6555 . 2_6555 9.4(5) 7.8(6) 11.0(5)
U1 Ag1 Se1 2_6555 . . 136.0(5) 127.5(5) 139.2(5)
U1 Ag1 Se1 2_6555 . 2_6555 54.4(4) 53.1(4) 58.0(4)
U1 Ag1 Se4 2_6555 . 1_5455 117.2(5) 116.5(5) 118.7(6)
U1 Ag1 Se4 2_6555 . 1_6455 53.4(5) 53.1(5) 54.0(5)
Ba1 Ag1 Ba1 . . 2_6555 163.5(8) 158.3(8) 167.6(9)
Ba1 Ag1 Se1 . . . 62.4(6) 51.3(6) 69.1(6)
Ba1 Ag1 Se1 . . 2_6555 127.1(6) 121.2(6) 137.2(6)
Ba1 Ag1 Se4 . . 1_5455 52.9(6) 49.2(7) 62.0(6)
Ba1 Ag1 Se4 . . 1_6455 118.8(7) 108.2(6) 123.1(7)
Ba1 Ag1 Ba1 1_6555 . 2_5555 166.5(9) 166.1(10) 167.2(8)
Ba1 Ag1 Ba1 1_6555 . 2_6555 103.5(7) 102.8(7) 104.1(7)
Ba1 Ag1 Se1 1_6555 . . 60.7(6) 57.2(6) 64.0(6)
Ba1 Ag1 Se1 1_6555 . 2_6555 129.6(6) 126.3(6) 132.0(7)
Ba1 Ag1 Se4 1_6555 . 1_5455 117.0(7) 113.2(7) 124.4(6)
Ba1 Ag1 Se4 1_6555 . 1_6455 54.8(6) 49.0(6) 58.0(7)
Ba1 Ag1 Ba1 2_5555 . 2_6555 87.0(7) 81.4(7) 91.9(7)
Ba1 Ag1 Se1 2_5555 . . 129.5(6) 126.3(6) 132.0(7)
Ba1 Ag1 Se1 2_5555 . 2_6555 60.6(6) 57.2(6) 64.1(6)
Ba1 Ag1 Se4 2_5555 . 1_5455 54.9(6) 49.1(6) 58.0(7)
Ba1 Ag1 Se4 2_5555 . 1_6455 116.9(7) 113.2(7) 124.3(6)
Ba1 Ag1 Se1 2_6555 . . 127.2(6) 121.2(6) 137.8(6)
Ba1 Ag1 Se1 2_6555 . 2_6555 62.3(6) 50.9(6) 69.1(6)
Ba1 Ag1 Se4 2_6555 . 1_5455 118.7(7) 107.8(6) 123.1(7)
Ba1 Ag1 Se4 2_6555 . 1_6455 53.0(6) 49.2(7) 62.4(6)
Se1 Ag1 Se1 . . 2_6555 105.7(6) 105.1(7) 106.5(7)
Se1 Ag1 Se4 . . 1_5455 109.8(5) 103.0(5) 118.4(5)
Se1 Ag1 Se4 . . 1_6455 109.6(5) 100.9(5) 118.1(6)
Se1 Ag1 Se4 2_6555 . 1_5455 109.5(5) 100.9(5) 118.1(6)
Se1 Ag1 Se4 2_6555 . 1_6455 109.8(5) 103.0(5) 118.4(5)
Se4 Ag1 Se4 1_5455 . 1_6455 112.5(5) 111.8(5) 113.4(6)
U1 Ag2 U1 3_4555 . 3_5555 77.5(3) 77.1(3) 78.0(4)
U1 Ag2 U1 3_4555 . 4_4565 99.8(4) 99.7(3) 99.8(4)
U1 Ag2 U1 3_4555 . 4_5565 167.9(5) 167.5(5) 168.1(6)
U1 Ag2 Ba1 3_4555 . 3_4555 9.3(5) 7.8(6) 10.8(5)
U1 Ag2 Ba1 3_4555 . 3_5555 75.0(6) 72.7(6) 79.4(6)
U1 Ag2 Ba1 3_4555 . 4_4565 101.1(6) 91.8(6) 105.7(6)
U1 Ag2 Ba1 3_4555 . 4_5565 166.5(7) 165.6(7) 167.3(7)
U1 Ag2 Se2 3_4555 . 3_4455 53.7(4) 52.8(4) 57.0(4)
U1 Ag2 Se2 3_4555 . 4_5465 135.9(5) 132.1(5) 137.0(5)
U1 Ag2 Se3 3_4555 . 3_4555 53.9(5) 52.2(5) 55.8(5)
U1 Ag2 Se3 3_4555 . 3_5555 117.6(5) 115.8(6) 120.0(6)
U1 Ag2 U1 3_5555 . 4_4565 167.3(5) 166.6(5) 167.6(6)
U1 Ag2 U1 3_5555 . 4_5565 99.8(4) 99.7(3) 99.8(4)
U1 Ag2 Ba1 3_5555 . 3_4555 79.6(6) 66.7(6) 84.7(6)
U1 Ag2 Ba1 3_5555 . 4_5565 99.0(6) 94.1(6) 110.3(6)
U1 Ag2 Se2 3_5555 . 3_4455 55.3(4) 51.1(4) 62.6(4)
U1 Ag2 Se2 3_5555 . 4_5465 134.5(5) 127.8(5) 139.0(5)
U1 Ag2 Se3 3_5555 . 3_4555 117.6(5) 114.6(5) 119.6(5)
U1 Ag2 Se3 3_5555 . 3_5555 54.1(5) 52.6(5) 55.9(5)
U1 Ag2 U1 4_4565 . 4_5565 77.5(3) 77.1(3) 78.0(4)
U1 Ag2 Ba1 4_4565 . 3_4555 99.0(6) 94.1(6) 110.3(6)
U1 Ag2 Ba1 4_4565 . 4_5565 79.6(6) 66.7(6) 84.7(6)
U1 Ag2 Se2 4_4565 . 3_4455 134.5(5) 127.8(5) 139.0(5)
U1 Ag2 Se2 4_4565 . 4_5465 55.3(4) 51.1(4) 62.6(4)
U1 Ag2 Se3 4_4565 . 3_4555 54.1(5) 52.6(5) 55.9(5)
U1 Ag2 Se3 4_4565 . 3_5555 117.6(5) 114.6(5) 119.6(5)
U1 Ag2 Ba1 4_5565 . 3_4555 166.5(7) 165.6(7) 167.3(7)
U1 Ag2 Ba1 4_5565 . 3_5555 101.1(6) 91.8(6) 105.7(6)
U1 Ag2 Ba1 4_5565 . 4_4565 75.0(6) 72.7(6) 79.4(6)
U1 Ag2 Ba1 4_5565 . 4_5565 9.3(5) 7.8(6) 10.8(5)
U1 Ag2 Se2 4_5565 . 3_4455 135.9(5) 132.1(5) 137.0(5)
U1 Ag2 Se2 4_5565 . 4_5465 53.7(4) 52.8(4) 57.0(4)
U1 Ag2 Se3 4_5565 . 3_4555 117.6(5) 115.8(6) 120.0(6)
U1 Ag2 Se3 4_5565 . 3_5555 53.9(5) 52.2(5) 55.8(5)
Ba1 Ag2 Ba1 3_4555 . 4_5565 163.1(8) 158.8(8) 166.4(9)
Ba1 Ag2 Se2 3_4555 . 3_4455 59.9(6) 50.2(6) 65.8(6)
Ba1 Ag2 Se2 3_4555 . 4_5465 130.1(6) 123.7(6) 141.2(6)
Ba1 Ag2 Se3 3_4555 . 3_4555 52.9(6) 48.0(7) 61.9(6)
Ba1 Ag2 Se3 3_4555 . 3_5555 118.3(7) 109.0(6) 120.8(7)
Ba1 Ag2 Ba1 3_5555 . 4_4565 165.9(9) 165.5(10) 166.8(8)
Ba1 Ag2 Ba1 3_5555 . 4_5565 102.3(7) 101.7(7) 102.9(7)
Ba1 Ag2 Se2 3_5555 . 3_4455 60.7(6) 56.5(7) 66.1(5)
Ba1 Ag2 Se2 3_5555 . 4_5465 130.2(6) 125.5(6) 134.4(7)
Ba1 Ag2 Se3 3_5555 . 3_4555 116.6(7) 114.5(7) 122.9(6)
Ba1 Ag2 Se3 3_5555 . 3_5555 54.7(6) 49.2(5) 56.7(7)
Ba1 Ag2 Ba1 4_4565 . 4_5565 87.4(7) 82.0(7) 92.1(7)
Ba1 Ag2 Se2 4_4565 . 3_4455 130.2(6) 125.5(6) 134.4(7)
Ba1 Ag2 Se2 4_4565 . 4_5465 60.7(6) 56.5(7) 66.1(5)
Ba1 Ag2 Se3 4_4565 . 3_4555 54.7(6) 49.2(5) 56.7(7)
Ba1 Ag2 Se3 4_4565 . 3_5555 116.6(7) 114.5(7) 122.9(6)
Ba1 Ag2 Se2 4_5565 . 3_4455 130.1(6) 123.7(6) 141.2(6)
Ba1 Ag2 Se2 4_5565 . 4_5465 59.9(6) 50.2(6) 65.8(6)
Ba1 Ag2 Se3 4_5565 . 3_4555 118.3(7) 109.0(6) 120.8(7)
Ba1 Ag2 Se3 4_5565 . 3_5555 52.9(6) 48.0(7) 61.9(6)
Se2 Ag2 Se2 3_4455 . 4_5465 105.8(6) 104.8(6) 107.3(7)
Se2 Ag2 Se3 3_4455 . 3_4555 108.4(5) 103.1(6) 115.7(5)
Se2 Ag2 Se3 3_4455 . 3_5555 110.7(5) 101.0(5) 117.9(6)
Se2 Ag2 Se3 4_5465 . 3_4555 110.7(5) 101.0(5) 117.9(6)
Se2 Ag2 Se3 4_5465 . 3_5555 108.4(5) 103.1(6) 115.7(5)
Se3 Ag2 Se3 3_4555 . 3_5555 112.7(5) 108.6(5) 116.7(6)
U1 Se1 U1 . . 1_6555 94.6(5) 94.4(5) 94.8(5)
U1 Se1 Ba1 . . . 9.1(7) 7.2(7) 11.0(7)
U1 Se1 Ba1 . . 1_6555 89.6(7) 87.0(7) 95.5(7)
U1 Se1 Ba2 . . . 99.0(5) 94.9(5) 101.1(6)
U1 Se1 Ba3 . . . 90.9(5) 84.7(4) 96.9(5)
U1 Se1 Ba3 . . 1_6555 152.7(6) 149.0(6) 154.2(7)
U1 Se1 Ag1 . . . 77.5(5) 74.4(5) 78.5(6)
U1 Se1 Ba1 1_6555 . . 93.5(7) 83.6(8) 97.1(7)
U1 Se1 Ba1 1_6555 . 1_6555 7.6(6) 6.3(6) 8.9(6)
U1 Se1 Ba2 1_6555 . . 99.5(6) 96.2(5) 103.2(6)
U1 Se1 Ba3 1_6555 . . 152.7(6) 150.0(6) 155.5(6)
U1 Se1 Ba3 1_6555 . 1_6555 92.9(5) 86.9(5) 98.5(5)
U1 Se1 Ag1 1_6555 . . 78.1(6) 75.1(5) 79.9(6)
Ba1 Se1 Ba1 . . 1_6555 99.9(8) 92.9(8) 105.8(8)
Ba1 Se1 Ba2 . . . 92.6(7) 88.3(7) 98.8(7)
Ba1 Se1 Ba3 . . . 80.0(6) 69.9(6) 96.6(7)
Ba1 Se1 Ba3 . . 1_6555 147.6(8) 142.6(8) 155.1(8)
Ba1 Se1 Ag1 . . . 72.1(7) 68.9(7) 77.7(7)
Ba1 Se1 Ba2 1_6555 . . 94.0(8) 90.9(8) 100.1(6)
Ba1 Se1 Ba3 1_6555 . . 149.7(8) 146.4(10) 156.1(7)
Ba1 Se1 Ba3 1_6555 . 1_6555 81.7(6) 77.6(6) 86.1(6)
Ba1 Se1 Ag1 1_6555 . . 71.8(8) 68.0(8) 80.0(6)
Ba2 Se1 Ba3 . . . 110.9(5) 100.9(4) 120.1(5)
Ba2 Se1 Ba3 . . 1_6555 111.2(5) 103.0(4) 122.6(5)
Ba2 Se1 Ag1 . . . 164.0(6) 157.2(6) 170.0(6)
Ba3 Se1 Ba3 . . 1_6555 80.8(4) 77.1(3) 83.4(4)
Ba3 Se1 Ag1 . . . 77.3(5) 71.8(4) 84.2(5)
Ba3 Se1 Ag1 1_6555 . . 77.3(5) 74.1(4) 81.1(5)
U1 Se2 U1 1_5655 . 1_6655 95.1(5) 94.5(5) 95.7(6)
U1 Se2 Ba1 1_5655 . 1_5655 9.3(7) 7.4(7) 11.4(7)
U1 Se2 Ba1 1_5655 . 1_6655 90.6(8) 88.6(8) 96.1(7)
U1 Se2 Ba2 1_5655 . 3_4555 91.0(5) 86.1(4) 94.2(5)
U1 Se2 Ba2 1_5655 . 3_5555 154.4(7) 150.4(6) 155.3(7)
U1 Se2 Ba3 1_5655 . 3_5555 97.5(5) 95.6(5) 101.1(5)
U1 Se2 Ag2 1_5655 . 3_5555 78.9(6) 76.5(5) 80.2(6)
U1 Se2 Ba1 1_6655 . 1_5655 94.5(7) 84.0(8) 97.6(7)
U1 Se2 Ba2 1_6655 . 3_4555 155.4(7) 151.5(6) 157.6(7)
U1 Se2 Ba2 1_6655 . 3_5555 89.6(5) 82.9(4) 94.6(5)
U1 Se2 Ba3 1_6655 . 3_5555 97.1(5) 93.5(5) 99.5(6)
U1 Se2 Ag2 1_6655 . 3_5555 77.9(5) 71.4(5) 81.3(6)
Ba1 Se2 Ba1 1_5655 . 1_6655 98.2(8) 91.9(8) 103.9(8)
Ba1 Se2 Ba2 1_5655 . 3_4555 83.1(6) 74.0(6) 99.1(7)
Ba1 Se2 Ba2 1_5655 . 3_5555 149.9(8) 145.8(8) 154.7(8)
Ba1 Se2 Ba3 1_5655 . 3_5555 94.6(7) 89.5(7) 102.7(7)
Ba1 Se2 Ag2 1_5655 . 3_5555 74.7(7) 72.4(7) 77.3(7)
Ba1 Se2 Ba2 1_6655 . 3_4555 148.6(8) 147.4(10) 153.1(7)
Ba1 Se2 Ba2 1_6655 . 3_5555 81.9(6) 77.4(5) 86.7(7)
Ba1 Se2 Ba3 1_6655 . 3_5555 92.6(7) 91.1(7) 94.7(6)
Ba1 Se2 Ag2 1_6655 . 3_5555 72.0(8) 70.3(7) 75.2(6)
Ba2 Se2 Ba2 3_4555 . 3_5555 81.3(4) 78.0(4) 83.8(4)
Ba2 Se2 Ba3 3_4555 . 3_5555 112.1(4) 102.0(4) 119.7(5)
Ba2 Se2 Ag2 3_4555 . 3_5555 78.2(5) 75.3(5) 82.3(5)
Ba2 Se2 Ba3 3_5555 . 3_5555 110.0(4) 101.9(4) 120.1(4)
Ba2 Se2 Ag2 3_5555 . 3_5555 76.7(5) 74.9(4) 79.1(5)
Ba3 Se2 Ag2 3_5555 . 3_5555 165.0(6) 161.3(6) 170.3(6)
U1 Se3 U1 . . 2_5565 131.7(8) 131.5(8) 132.1(8)
U1 Se3 Ba1 . . . 11.9(5) 10.0(5) 13.8(5)
U1 Se3 Ba1 . . 2_5565 135.9(9) 130.0(10) 140.3(9)
U1 Se3 Ba2 . . 1_4555 106.1(5) 101.6(4) 110.6(4)
U1 Se3 Ba2 . . . 108.0(5) 103.5(5) 112.9(4)
U1 Se3 Ag2 . . 3_4455 77.4(5) 75.2(4) 79.7(5)
U1 Se3 Ag2 . . 3_5455 78.0(5) 75.8(4) 80.2(5)
U1 Se3 Ba1 2_5565 . . 135.9(9) 130.0(10) 140.3(9)
U1 Se3 Ba1 2_5565 . 2_5565 11.9(5) 10.0(5) 13.8(5)
U1 Se3 Ba2 2_5565 . 1_4555 108.0(5) 103.5(5) 112.9(4)
U1 Se3 Ba2 2_5565 . . 106.1(5) 101.6(4) 110.6(4)
U1 Se3 Ag2 2_5565 . 3_4455 78.0(5) 75.8(4) 80.2(5)
U1 Se3 Ag2 2_5565 . 3_5455 77.4(5) 75.2(4) 79.7(5)
Ba1 Se3 Ba1 . . 2_5565 133.0(11) 133.0(11) 133.0(11)
Ba1 Se3 Ba2 . . 1_4555 103.5(6) 98.0(7) 112.9(5)
Ba1 Se3 Ba2 . . . 106.2(6) 101.7(5) 108.5(8)
Ba1 Se3 Ag2 . . 3_4455 76.5(6) 72.5(7) 87.0(6)
Ba1 Se3 Ag2 . . 3_5455 79.9(6) 65.3(5) 88.4(7)
Ba1 Se3 Ba2 2_5565 . 1_4555 106.2(6) 101.7(5) 108.5(8)
Ba1 Se3 Ba2 2_5565 . . 103.5(6) 98.0(7) 112.9(5)
Ba1 Se3 Ag2 2_5565 . 3_4455 79.9(6) 65.3(5) 88.4(7)
Ba1 Se3 Ag2 2_5565 . 3_5455 76.5(6) 72.5(7) 87.0(6)
Ba2 Se3 Ba2 1_4555 . . 85.2(4) 82.7(3) 88.2(5)
Ba2 Se3 Ag2 1_4555 . 3_4455 81.2(3) 79.1(4) 83.4(3)
Ba2 Se3 Ag2 1_4555 . 3_5455 165.8(5) 162.0(5) 169.5(5)
Ba2 Se3 Ag2 . . 3_4455 165.8(5) 162.0(5) 169.5(5)
Ba2 Se3 Ag2 . . 3_5455 81.2(3) 79.1(4) 83.4(3)
Ag2 Se3 Ag2 3_4455 . 3_5455 112.5(6) 106.8(7) 118.1(6)
U1 Se4 U1 1_5655 . 2_5655 135.7(8) 135.7(8) 135.7(8)
U1 Se4 Ba1 1_5655 . 1_5655 12.0(5) 10.2(5) 13.9(5)
U1 Se4 Ba1 1_5655 . 2_5655 135.3(9) 134.0(10) 135.9(9)
U1 Se4 Ba3 1_5655 . 3_4555 105.7(4) 103.5(4) 109.2(4)
U1 Se4 Ba3 1_5655 . 3_5555 107.2(5) 103.7(4) 109.9(4)
U1 Se4 Ag1 1_5655 . 1_4655 77.8(5) 77.1(4) 78.7(5)
U1 Se4 Ag1 1_5655 . 1_5655 78.5(5) 78.0(4) 79.0(5)
U1 Se4 Ba1 2_5655 . 1_5655 135.3(9) 134.0(10) 135.9(9)
U1 Se4 Ba1 2_5655 . 2_5655 12.0(5) 10.2(5) 13.9(5)
U1 Se4 Ba3 2_5655 . 3_4555 107.2(5) 103.7(4) 109.9(4)
U1 Se4 Ba3 2_5655 . 3_5555 105.7(4) 103.5(4) 109.2(4)
U1 Se4 Ag1 2_5655 . 1_4655 78.5(5) 78.0(4) 79.0(5)
U1 Se4 Ag1 2_5655 . 1_5655 77.8(5) 77.1(4) 78.7(5)
Ba1 Se4 Ba1 1_5655 . 2_5655 137.0(11) 137.0(11) 137.0(11)
Ba1 Se4 Ba3 1_5655 . 3_4555 104.1(6) 99.0(7) 112.8(5)
Ba1 Se4 Ba3 1_5655 . 3_5555 106.9(6) 99.3(5) 111.2(7)
Ba1 Se4 Ag1 1_5655 . 1_4655 76.2(6) 70.0(7) 89.0(6)
Ba1 Se4 Ag1 1_5655 . 1_5655 79.2(6) 66.7(5) 85.3(7)
Ba1 Se4 Ba3 2_5655 . 3_4555 106.9(6) 99.3(5) 111.2(7)
Ba1 Se4 Ba3 2_5655 . 3_5555 104.1(6) 99.0(7) 112.8(5)
Ba1 Se4 Ag1 2_5655 . 1_4655 79.2(6) 66.7(5) 85.3(7)
Ba1 Se4 Ag1 2_5655 . 1_5655 76.2(6) 70.0(7) 89.0(6)
Ba3 Se4 Ba3 3_4555 . 3_5555 85.5(4) 83.0(5) 87.0(4)
Ba3 Se4 Ag1 3_4555 . 1_4655 81.0(3) 78.7(4) 83.6(3)
Ba3 Se4 Ag1 3_4555 . 1_5655 166.3(5) 164.3(5) 168.3(5)
Ba3 Se4 Ag1 3_5555 . 1_4655 166.3(5) 164.3(5) 168.3(5)
Ba3 Se4 Ag1 3_5555 . 1_5655 81.0(3) 78.7(4) 83.6(3)
Ag1 Se4 Ag1 1_4655 . 1_5655 112.5(6) 111.3(7) 113.2(5)

loop_
_geom_bond_atom_site_label_1
_geom_bond_atom_site_label_2
_geom_bond_site_symmetry_1
_geom_bond_site_symmetry_2
_geom_bond_distance_av
_geom_bond_distance_min
_geom_bond_distance_max
U1 Ag1 . 1_4555 3.459(15) 3.404(18) 3.508(18)
U1 Ag1 . . 3.466(15) 3.445(18) 3.482(18)
U1 Ag2 . 3_4455 3.462(15) 3.428(18) 3.494(18)
U1 Ag2 . 3_5455 3.479(15) 3.471(18) 3.487(18)
U1 Se1 . 1_4555 2.851(19) 2.72(2) 2.99(2)
U1 Se1 . . 2.889(19) 2.82(2) 3.04(2)
U1 Se2 . 1_4455 2.911(18) 2.74(2) 3.22(2)
U1 Se2 . 1_5455 2.858(18) 2.81(2) 3.01(2)
U1 Se3 . . 2.87(2) 2.80(2) 2.97(2)
U1 Se4 . 1_5455 2.84(2) 2.82(2) 2.85(2)
Ba1 Ag1 . 1_4555 3.39(3) 3.17(4) 3.90(4)
Ba1 Ag1 . . 3.52(3) 3.07(3) 3.77(3)
Ba1 Ag2 . 3_4455 3.42(3) 3.22(4) 3.91(4)
Ba1 Ag2 . 3_5455 3.54(3) 3.07(3) 3.79(3)
Ba1 Se1 . 1_4555 3.11(3) 2.88(3) 3.41(3)
Ba1 Se1 . . 3.28(3) 2.50(3) 3.74(3)
Ba1 Se2 . 1_4455 3.14(3) 2.82(3) 3.68(3)
Ba1 Se2 . 1_5455 3.18(3) 2.46(3) 3.59(3)
Ba1 Se3 . . 2.87(4) 2.81(4) 2.97(4)
Ba1 Se4 . 1_5455 2.86(4) 2.82(4) 2.95(4)
Ba2 Se1 . . 3.544(17) 3.299(19) 3.823(19)
Ba2 Se1 . 2_6565 3.547(17) 3.299(19) 3.823(19)
Ba2 Se2 . 3_4455 3.434(16) 3.360(17) 3.556(17)
Ba2 Se2 . 3_5455 3.358(16) 3.136(17) 3.480(17)
Ba2 Se2 . 4_5465 3.359(16) 3.136(17) 3.480(17)
Ba2 Se2 . 4_6465 3.435(16) 3.360(17) 3.555(17)
Ba2 Se3 . . 3.270(14) 3.202(16) 3.350(16)
Ba2 Se3 . 1_6555 3.271(14) 3.201(16) 3.350(16)
Ba3 Se1 . 1_4555 3.405(16) 3.151(17) 3.592(17)
Ba3 Se1 . . 3.409(16) 3.219(17) 3.567(17)
Ba3 Se1 . 2_5555 3.409(16) 3.219(17) 3.567(17)
Ba3 Se1 . 2_6555 3.405(16) 3.151(17) 3.592(17)
Ba3 Se2 . 3_4455 3.552(17) 3.351(18) 3.806(18)
Ba3 Se2 . 4_5455 3.552(17) 3.351(18) 3.806(18)
Ba3 Se4 . 3_4455 3.253(14) 3.136(16) 3.326(16)
Ba3 Se4 . 3_5455 3.253(14) 3.136(16) 3.326(16)
Ag1 Se1 . . 2.631(17) 2.582(19) 2.661(19)
Ag1 Se1 . 2_6555 2.631(17) 2.583(19) 2.661(19)
Ag1 Se4 . 1_5455 2.652(13) 2.596(14) 2.698(14)
Ag1 Se4 . 1_6455 2.651(13) 2.597(14) 2.698(14)
Ag2 Se2 . 3_4455 2.605(17) 2.578(19) 2.654(19)
Ag2 Se2 . 4_5465 2.605(17) 2.578(19) 2.654(19)
Ag2 Se3 . 3_4555 2.651(13) 2.594(15) 2.708(15)
Ag2 Se3 . 3_5555 2.651(13) 2.594(15) 2.708(15)

loop_
_twin_individual_id
_twin_individual_mass_fraction_refined
_twin_individual_twin_matrix_11
_twin_individual_twin_matrix_12
_twin_individual_twin_matrix_13
_twin_individual_twin_matrix_21
_twin_individual_twin_matrix_22
_twin_individual_twin_matrix_23
_twin_individual_twin_matrix_31
_twin_individual_twin_matrix_32
_twin_individual_twin_matrix_33
1 0.25 1 0 0 0 1 0 0 0 1
2 0.25 1 0 0 0 -1 0 0 0 -1
3 0.25 -1 0 0 0 -1 0 0 0 -1
4 0.25 -1 0 0 0 1 0 0 0 1
